data_1549644
loop_
_publ_author_name
'Tian, Haiquan'
'Su, Jing-Bu'
'Bao, Song-Song'
'Kurmoo, Mohamedally'
'Huang, Xin-Da'
'Zhang, Yi-Quan'
'Zheng, Li-Min'

_publ_section_title
;
 Reversible ON-OFF switching of single-molecule-magnetism associated with
 single-crystal-to-single-crystal structural transformation of a
 decanuclear dysprosium phosphonate.
;
_journal_issue 30
_journal_name_full 'Chemical science'
_journal_page_first 6424
_journal_page_last 6433
_journal_paper_doi 10.1039/c8sc01228h
_journal_volume 9
_journal_year 2018
_chemical_formula_moiety 'C134 H124 Dy10 N32 O54 P4, 10(H2 O), 2(H2 O)'
_chemical_formula_sum 'C134 H148 Dy10 N32 O66 P4'
_chemical_formula_weight 5011.71
_space_group_crystal_system monoclinic
_space_group_IT_number 14
_space_group_name_Hall '-P 2ybc'
_space_group_name_H-M_alt 'P 1 21/c 1'
_symmetry_space_group_name_Hall '-P 2ybc'
_symmetry_space_group_name_H-M 'P 1 21/c 1'
_atom_sites_solution_hydrogens mixed
_audit_creation_method SHELXL-2013
_audit_update_record
;
2018-06-21 deposited with the CCDC.
2018-07-02 downloaded from the CCDC.
;
_cell_angle_alpha 90
_cell_angle_beta 112.969(3)
_cell_angle_gamma 90
_cell_formula_units_Z 2
_cell_length_a 24.653(3)
_cell_length_b 14.5645(19)
_cell_length_c 26.067(3)
_cell_measurement_reflns_used 9852
_cell_measurement_temperature 123(2)
_cell_measurement_theta_max 27.381
_cell_measurement_theta_min 2.275
_cell_volume 8617.5(18)
_computing_cell_refinement SMART
_computing_data_collection 'SMART (Bruker, 2000)'
_computing_data_reduction 'SAINT (Bruker, 2000)'
_computing_molecular_graphics SHELXTL
_computing_publication_material SHELXTL
_computing_structure_refinement 'SHELXL-2013 (Sheldrick, 2013)'
_computing_structure_solution 'SHELXTL (Bruker, 2000)'
_diffrn_ambient_temperature 123(2)
_diffrn_measured_fraction_theta_full 0.997
_diffrn_measured_fraction_theta_max 0.997
_diffrn_measurement_device_type 'Bruker D8'
_diffrn_radiation_type MoK\a
_diffrn_radiation_wavelength 0.71073
_diffrn_reflns_av_R_equivalents 0.0821
_diffrn_reflns_av_unetI/netI 0.0866
_diffrn_reflns_Laue_measured_fraction_full 0.997
_diffrn_reflns_Laue_measured_fraction_max 0.997
_diffrn_reflns_limit_h_max 30
_diffrn_reflns_limit_h_min -30
_diffrn_reflns_limit_k_max 16
_diffrn_reflns_limit_k_min -17
_diffrn_reflns_limit_l_max 32
_diffrn_reflns_limit_l_min -32
_diffrn_reflns_number 55815
_diffrn_reflns_point_group_measured_fraction_full 0.997
_diffrn_reflns_point_group_measured_fraction_max 0.997
_diffrn_reflns_theta_full 25.242
_diffrn_reflns_theta_max 26.000
_diffrn_reflns_theta_min 2.019
_exptl_absorpt_coefficient_mu 4.410
_exptl_absorpt_correction_T_max 0.719
_exptl_absorpt_correction_T_min 0.320
_exptl_absorpt_correction_type multi-scan
_exptl_absorpt_process_details 'SADABS(Bruker, 2000)'
_exptl_crystal_colour orange
_exptl_crystal_density_diffrn 1.931
_exptl_crystal_description block
_exptl_crystal_F_000 4848
_exptl_crystal_size_max 0.300
_exptl_crystal_size_mid 0.200
_exptl_crystal_size_min 0.080
_refine_diff_density_max 3.819
_refine_diff_density_min -2.614
_refine_diff_density_rms 0.308
_refine_ls_extinction_method none
_refine_ls_goodness_of_fit_ref 1.004
_refine_ls_hydrogen_treatment constr
_refine_ls_matrix_type full
_refine_ls_number_parameters 1159
_refine_ls_number_reflns 16870
_refine_ls_number_restraints 924
_refine_ls_restrained_S_all 0.986
_refine_ls_R_factor_all 0.1733
_refine_ls_R_factor_gt 0.1021
_refine_ls_shift/su_max 0.025
_refine_ls_shift/su_mean 0.000
_refine_ls_structure_factor_coef Fsqd
_refine_ls_weighting_details
;
 w=1/[\s^2^(Fo^2^)+(0.0457P)^2^+690.6492P]
 where P=(Fo^2^+2Fc^2^)/3
;
_refine_ls_weighting_scheme calc
_refine_ls_wR_factor_gt 0.2161
_refine_ls_wR_factor_ref 0.2725
_reflns_Friedel_coverage 0.000
_reflns_number_gt 10326
_reflns_number_total 16870
_reflns_threshold_expression 'I > 2\s(I)'
_cod_data_source_file c8sc01228h2.cif
_cod_data_source_block I-UV
_cod_depositor_comments 'Adding full bibliography for 1549643--1549647.cif.'
_cod_original_cell_volume 8617.4(19)
_cod_database_code 1549644
_shelx_space_group_comment
;
The symmetry employed for this shelxl refinement is uniquely defined
by the following loop, which should always be used as a source of
symmetry information in preference to the above space-group names.
They are only intended as comments.
;
_shelx_estimated_absorpt_t_min 0.351
_shelx_estimated_absorpt_t_max 0.719
_shelxl_version_number 2013-2

loop_
_space_group_symop_operation_xyz
'x, y, z'
'-x, y+1/2, -z+1/2'
'-x, -y, -z'
'x, -y-1/2, z-1/2'

loop_
_atom_site_label
_atom_site_type_symbol
_atom_site_fract_x
_atom_site_fract_y
_atom_site_fract_z
_atom_site_U_iso_or_equiv
_atom_site_adp_type
_atom_site_occupancy
_atom_site_site_symmetry_order
_atom_site_calc_flag
_atom_site_refinement_flags_posn
_atom_site_refinement_flags_adp
_atom_site_refinement_flags_occupancy
_atom_site_disorder_assembly
_atom_site_disorder_group
Dy1 Dy 0.16352(5) 0.72786(9) 0.41924(5) 0.0615(3) Uani 1 1 d . U . . .
Dy2 Dy 0.24630(5) 0.72285(8) 0.58257(5) 0.0502(3) Uani 1 1 d . U . . .
Dy3 Dy 0.31545(5) 0.46943(7) 0.64402(4) 0.0436(3) Uani 1 1 d . . . . .
Dy4 Dy 0.39927(4) 0.45145(6) 0.54130(3) 0.0368(2) Uani 1 1 d . . . . .
Dy5 Dy 0.24443(5) 0.51038(9) 0.40632(4) 0.0513(3) Uani 1 1 d . . . . .
P1 P 0.3158(2) 0.6624(4) 0.4927(2) 0.0443(12) Uani 1 1 d . U . . .
P2 P 0.1959(2) 0.5419(4) 0.5154(2) 0.0435(11) Uani 1 1 d . U . . .
C1 C 0.1415(12) 0.9332(18) 0.3431(13) 0.095(6) Uani 1 1 d D U . . .
H1 H 0.1217 0.8964 0.3111 0.115 Uiso 1 1 calc R U . . .
C2 C 0.1447(13) 1.0255(15) 0.3389(14) 0.101(6) Uani 1 1 d D U . . .
H2 H 0.1274 1.0512 0.3026 0.122 Uiso 1 1 calc R U . . .
C4 C 0.1947(13) 1.0443(18) 0.4324(13) 0.101(6) Uani 1 1 d D U . . .
H4 H 0.2136 1.0814 0.4644 0.121 Uiso 1 1 calc R U . . .
C5 C 0.1929(13) 0.9520(16) 0.4382(13) 0.096(6) Uani 1 1 d D U . . .
C6 C 0.2217(8) 0.9026(17) 0.4934(12) 0.060(7) Uani 1 1 d . . . . .
C7 C 0.2884(13) 0.9449(19) 0.6316(13) 0.085(5) Uani 1 1 d . U . . .
H7 H 0.2882 1.0100 0.6336 0.102 Uiso 1 1 calc R U . . .
C8 C 0.3153(12) 0.8884(18) 0.6807(13) 0.078(4) Uani 1 1 d . U . . .
H8 H 0.3380 0.9152 0.7157 0.094 Uiso 1 1 calc R U . . .
C9 C 0.3376(11) 0.6659(17) 0.7125(11) 0.063(4) Uani 1 1 d . U . . .
C10 C 0.3747(9) 0.6041(12) 0.7616(8) 0.053(6) Uani 1 1 d D . . . .
C11 C 0.4050(10) 0.6367(18) 0.8134(7) 0.073(8) Uani 1 1 d D . . . .
H11 H 0.4060 0.7009 0.8201 0.088 Uiso 1 1 calc R U . . .
C13 C 0.4350(9) 0.4905(15) 0.8421(8) 0.065(7) Uani 1 1 d D . . . .
H13 H 0.4580 0.4483 0.8698 0.078 Uiso 1 1 calc R U . . .
C14 C 0.4042(9) 0.4602(15) 0.7900(7) 0.076(9) Uani 1 1 d D . . . .
H14 H 0.4018 0.3958 0.7836 0.091 Uiso 1 1 calc R U . . .
C15 C 0.0087(8) 0.749(2) 0.3399(13) 0.105(12) Uani 1 1 d D . . . .
H15 H 0.0127 0.8065 0.3581 0.126 Uiso 1 1 calc R U . . .
C16 C -0.0443(10) 0.7226(19) 0.3029(11) 0.082(9) Uani 1 1 d D . . . .
H16 H -0.0770 0.7620 0.2969 0.098 Uiso 1 1 calc R U . . .
C18 C -0.0067(9) 0.589(2) 0.2861(11) 0.089(6) Uani 1 1 d D U . . .
H18 H -0.0105 0.5323 0.2673 0.107 Uiso 1 1 calc R U . . .
C19 C 0.0458(11) 0.6149(19) 0.3244(10) 0.083(6) Uani 1 1 d D U . . .
C20 C 0.1015(9) 0.5577(18) 0.3423(10) 0.057(6) Uani 1 1 d . . . . .
C21 C 0.1472(13) 0.355(2) 0.3102(12) 0.093(6) Uani 1 1 d . U . . .
H21 H 0.1124 0.3309 0.2824 0.112 Uiso 1 1 calc R U . . .
C22 C 0.2007(12) 0.306(2) 0.3303(11) 0.092(5) Uani 1 1 d . U . . .
H22 H 0.2023 0.2442 0.3188 0.110 Uiso 1 1 calc R U . . .
C23 C 0.3370(11) 0.3278(16) 0.4297(8) 0.057(6) Uani 1 1 d . . . . .
C24 C 0.3924(10) 0.2742(15) 0.4547(7) 0.056(6) Uani 1 1 d D . . . .
C25 C 0.4114(9) 0.2081(14) 0.4292(10) 0.061(6) Uani 1 1 d D . . . .
H25 H 0.3898 0.1988 0.3905 0.073 Uiso 1 1 calc R U . . .
C27 C 0.4902(11) 0.1721(14) 0.5094(8) 0.063(7) Uani 1 1 d D . . . .
H27 H 0.5236 0.1358 0.5301 0.075 Uiso 1 1 calc R U . . .
C28 C 0.4736(7) 0.2416(10) 0.5342(7) 0.037(4) Uani 1 1 d D . . . .
H28 H 0.4973 0.2545 0.5721 0.044 Uiso 1 1 calc R U . . .
C29 C 0.3733(10) 0.7295(16) 0.4810(10) 0.056(3) Uani 1 1 d . U . . .
H29A H 0.4121 0.7158 0.5108 0.067 Uiso 1 1 calc R U . . .
H29B H 0.3748 0.7114 0.4450 0.067 Uiso 1 1 calc R U . . .
C30 C 0.3608(10) 0.8330(17) 0.4804(8) 0.068(4) Uani 1 1 d D U . . .
C31 C 0.3327(10) 0.8751(14) 0.4286(9) 0.074(4) Uani 1 1 d D U . . .
C32 C 0.3084(10) 0.8273(18) 0.3784(8) 0.072(4) Uani 1 1 d D U . . .
H32 H 0.3121 0.7623 0.3805 0.087 Uiso 1 1 calc R U . . .
C33 C 0.2793(11) 0.8646(16) 0.3254(10) 0.083(5) Uani 1 1 d D U . . .
H33 H 0.2631 0.8276 0.2930 0.099 Uiso 1 1 calc R U . . .
C34 C 0.2756(12) 0.9602(16) 0.3235(12) 0.086(5) Uani 1 1 d D U . . .
H34 H 0.2570 0.9895 0.2883 0.103 Uiso 1 1 calc R U . . .
C35 C 0.2983(12) 1.014(2) 0.3713(10) 0.092(5) Uani 1 1 d D U . . .
H35 H 0.2962 1.0792 0.3691 0.110 Uiso 1 1 calc R U . . .
C36 C 0.3244(12) 0.9700(14) 0.4227(10) 0.085(4) Uani 1 1 d D U . . .
C37 C 0.3441(12) 1.023(2) 0.4712(9) 0.089(5) Uani 1 1 d D U . . .
H37 H 0.3364 1.0867 0.4689 0.106 Uiso 1 1 calc R U . . .
C38 C 0.3748(13) 0.9828(14) 0.5232(10) 0.092(5) Uani 1 1 d D U . . .
C39 C 0.3960(14) 1.031(2) 0.5733(11) 0.100(5) Uani 1 1 d D U . . .
H39 H 0.3949 1.0963 0.5705 0.120 Uiso 1 1 calc R U . . .
C40 C 0.4185(14) 0.9952(17) 0.6271(13) 0.102(6) Uani 1 1 d D U . . .
H40 H 0.4259 1.0316 0.6594 0.123 Uiso 1 1 calc R U . . .
C41 C 0.4291(14) 0.9010(17) 0.6292(13) 0.100(6) Uani 1 1 d D U . . .
H41 H 0.4482 0.8719 0.6643 0.120 Uiso 1 1 calc R U . . .
C42 C 0.4122(12) 0.849(2) 0.5806(10) 0.090(5) Uani 1 1 d D U . . .
H42 H 0.4215 0.7853 0.5832 0.109 Uiso 1 1 calc R U . . .
C43 C 0.3818(12) 0.8876(14) 0.5282(10) 0.081(4) Uani 1 1 d D U . . .
C44 C 0.1301(10) 0.4871(18) 0.5213(9) 0.058(4) Uani 1 1 d . U . . .
H44A H 0.1399 0.4224 0.5328 0.069 Uiso 1 1 calc R U . . .
H44B H 0.1221 0.5185 0.5513 0.069 Uiso 1 1 calc R U . . .
C45 C 0.0760(11) 0.4883(16) 0.4706(10) 0.074(4) Uani 1 1 d D U . . .
C46 C 0.0620(11) 0.4171(19) 0.4316(10) 0.093(5) Uani 1 1 d D U . . .
C47 C 0.1006(14) 0.344(2) 0.4359(13) 0.104(6) Uani 1 1 d D U . . .
H47 H 0.1369 0.3415 0.4673 0.125 Uiso 1 1 calc R U . . .
C48 C 0.0873(14) 0.276(2) 0.3953(12) 0.115(6) Uani 1 1 d D U . . .
H48 H 0.1152 0.2306 0.3958 0.137 Uiso 1 1 calc R U . . .
C49 C 0.0305(13) 0.278(3) 0.3540(14) 0.120(6) Uani 1 1 d D U . . .
H49 H 0.0196 0.2278 0.3288 0.145 Uiso 1 1 calc R U . . .
C50 C -0.0123(16) 0.346(2) 0.3452(14) 0.118(6) Uani 1 1 d D U . . .
H50 H -0.0494 0.3468 0.3147 0.142 Uiso 1 1 calc R U . . .
C51 C 0.0069(11) 0.412(2) 0.3873(11) 0.104(5) Uani 1 1 d D U . . .
C52 C -0.0334(14) 0.4824(19) 0.3820(13) 0.104(5) Uani 1 1 d D U . . .
H52 H -0.0708 0.4806 0.3519 0.125 Uiso 1 1 calc R U . . .
C53 C -0.0204(10) 0.555(2) 0.4196(11) 0.096(5) Uani 1 1 d D U . . .
C54 C -0.0633(13) 0.6230(19) 0.4103(13) 0.098(5) Uani 1 1 d D U . . .
H54 H -0.1000 0.6212 0.3794 0.118 Uiso 1 1 calc R U . . .
C55 C -0.0485(12) 0.693(2) 0.4496(11) 0.098(5) Uani 1 1 d D U . . .
H55 H -0.0765 0.7409 0.4442 0.118 Uiso 1 1 calc R U . . .
C56 C 0.0044(10) 0.699(2) 0.4963(12) 0.092(5) Uani 1 1 d D U . . .
H56 H 0.0117 0.7472 0.5230 0.111 Uiso 1 1 calc R U . . .
C57 C 0.0458(12) 0.6309(18) 0.5013(12) 0.086(5) Uani 1 1 d D U . . .
H57 H 0.0831 0.6341 0.5315 0.103 Uiso 1 1 calc R U . . .
C58 C 0.0348(9) 0.5579(18) 0.4638(10) 0.084(4) Uani 1 1 d D U . . .
C61 C 0.1858(15) 0.676(3) 0.3059(13) 0.099(5) Uani 1 1 d . U . . .
C62 C 0.1702(15) 0.693(3) 0.2437(12) 0.115(8) Uani 1 1 d . U . . .
H62A H 0.2055 0.6844 0.2356 0.172 Uiso 1 1 calc R U . . .
H62B H 0.1552 0.7551 0.2339 0.172 Uiso 1 1 calc R U . . .
H62C H 0.1400 0.6485 0.2218 0.172 Uiso 1 1 calc R U . . .
C63 C 0.4289(11) 0.5907(15) 0.6242(8) 0.050(5) Uani 1 1 d . . . . .
C64 C 0.4542(9) 0.6532(17) 0.6739(9) 0.053(6) Uani 1 1 d . . . . .
H64A H 0.4892 0.6840 0.6733 0.079 Uiso 1 1 calc R U . . .
H64B H 0.4650 0.6169 0.7082 0.079 Uiso 1 1 calc R U . . .
H64C H 0.4247 0.6992 0.6727 0.079 Uiso 1 1 calc R U . . .
C65 C 0.2786(8) 0.3352(15) 0.5550(8) 0.042(5) Uani 1 1 d . . . . .
C66 C 0.2662(13) 0.2542(17) 0.5165(11) 0.069(8) Uani 1 1 d . . . . .
H66A H 0.2487 0.2754 0.4778 0.104 Uiso 1 1 calc R U . . .
H66B H 0.2388 0.2125 0.5237 0.104 Uiso 1 1 calc R U . . .
H66C H 0.3031 0.2217 0.5228 0.104 Uiso 1 1 calc R U . . .
C67 C 0.4335(11) 0.3333(15) 0.6627(9) 0.053(3) Uani 1 1 d . U . . .
C68 C 0.4744(12) 0.2663(19) 0.6999(10) 0.069(6) Uani 1 1 d . U . . .
H68A H 0.4767 0.2124 0.6784 0.103 Uiso 1 1 calc R U . . .
H68B H 0.4602 0.2475 0.7286 0.103 Uiso 1 1 calc R U . . .
H68C H 0.5135 0.2941 0.7177 0.103 Uiso 1 1 calc R U . . .
C69 C 0.2439(13) 0.409(2) 0.7006(10) 0.072(8) Uani 1 1 d . . . . .
C70 C 0.2017(13) 0.366(2) 0.7224(11) 0.088(10) Uani 1 1 d . . . . .
H70A H 0.1627 0.3937 0.7042 0.132 Uiso 1 1 calc R U . . .
H70B H 0.2160 0.3752 0.7627 0.132 Uiso 1 1 calc R U . . .
H70C H 0.1989 0.2996 0.7145 0.132 Uiso 1 1 calc R U . . .
C71 C 0.5238(8) 0.4850(12) 0.5284(7) 0.035(4) Uani 1 1 d . . . . .
C77 C 0.1388(12) 0.8456(18) 0.5929(9) 0.112(4) Uani 1 1 d D U . . .
C78 C 0.0886(15) 0.912(3) 0.5701(12) 0.121(6) Uani 1 1 d D U . . .
H78A H 0.1015 0.9728 0.5860 0.181 Uiso 1 1 calc R U . . .
H78B H 0.0561 0.8912 0.5801 0.181 Uiso 1 1 calc R U . . .
H78C H 0.0752 0.9147 0.5295 0.181 Uiso 1 1 calc R U . . .
N1 N 0.1674(10) 0.8948(17) 0.3943(10) 0.094(6) Uani 1 1 d D U . . .
N2 N 0.2407(11) 0.9560(16) 0.5365(12) 0.089(6) Uani 1 1 d . U . . .
N3 N 0.2644(10) 0.9014(15) 0.5846(11) 0.086(5) Uani 1 1 d . U . . .
N4 N 0.3077(9) 0.8022(14) 0.6756(10) 0.073(4) Uani 1 1 d . U . . .
N5 N 0.3375(9) 0.7516(14) 0.7248(9) 0.069(4) Uani 1 1 d . U . . .
N6 N 0.3766(7) 0.5163(10) 0.7465(6) 0.046(4) Uani 1 1 d D . . . .
N7 N 0.0561(9) 0.6951(16) 0.3516(9) 0.082(6) Uani 1 1 d D U . . .
N8 N 0.0941(10) 0.484(2) 0.3115(9) 0.092(6) Uani 1 1 d . U . . .
N9 N 0.1478(10) 0.439(2) 0.3324(9) 0.089(5) Uani 1 1 d . U . . .
N10 N 0.2484(10) 0.3468(18) 0.3652(9) 0.081(5) Uani 1 1 d . U . . .
N11 N 0.2995(10) 0.2939(18) 0.3811(9) 0.079(5) Uani 1 1 d . U . . .
N12 N 0.4252(7) 0.2942(11) 0.5086(6) 0.054(5) Uani 1 1 d D . . . .
N13 N 0.1701(11) 1.0846(18) 0.3817(10) 0.104(6) Uani 1 1 d D U . . .
N14 N 0.4338(10) 0.5793(15) 0.8557(9) 0.074(6) Uani 1 1 d D . . . .
N15 N -0.0538(11) 0.6440(18) 0.2741(10) 0.096(6) Uani 1 1 d D U . . .
N16 N 0.4589(9) 0.1545(14) 0.4550(7) 0.073(6) Uani 1 1 d D . . . .
O1 O 0.2210(8) 0.8144(11) 0.4929(8) 0.067(5) Uani 1 1 d . . . . .
O2 O 0.3152(6) 0.6305(10) 0.6633(6) 0.048(4) Uani 1 1 d . . . . .
O3 O 0.1465(6) 0.5801(12) 0.3850(6) 0.058(4) Uani 1 1 d . . . . .
O4 O 0.3263(6) 0.3954(9) 0.4540(5) 0.043(3) Uani 1 1 d . . . . .
O5 O 0.2550(6) 0.6689(11) 0.4391(6) 0.051(4) Uani 1 1 d . . . . .
O6 O 0.3137(5) 0.6898(9) 0.5475(5) 0.036(3) Uani 1 1 d . . . . .
O7 O 0.3315(6) 0.5606(9) 0.4941(5) 0.044(3) Uani 1 1 d . . . . .
O8 O 0.1785(6) 0.6429(10) 0.4983(5) 0.045(2) Uani 1 1 d . U . . .
O9 O 0.2454(6) 0.5499(10) 0.5743(5) 0.045(2) Uani 1 1 d . U . . .
O10 O 0.2174(6) 0.4837(9) 0.4759(5) 0.042(2) Uani 1 1 d . U . . .
O11 O 0.1684(8) 0.7339(17) 0.3330(8) 0.091(5) Uani 1 1 d . U . . .
O12 O 0.2151(9) 0.6010(17) 0.3239(7) 0.093(5) Uani 1 1 d . U . . .
O14 O 0.1581(9) 0.7999(16) 0.5630(10) 0.102(4) Uani 1 1 d D U . . .
O15 O 0.2911(9) 0.3640(14) 0.7069(7) 0.073(5) Uani 1 1 d . . . . .
O16 O 0.2326(8) 0.4808(16) 0.6745(7) 0.076(6) Uani 1 1 d . . . . .
O17 O 0.2522(6) 0.3458(11) 0.5887(6) 0.051(4) Uani 1 1 d . . . . .
O18 O 0.3213(7) 0.3904(10) 0.5624(5) 0.049(4) Uani 1 1 d . . . . .
O19 O 0.3901(6) 0.5334(9) 0.6210(6) 0.046(3) Uani 1 1 d . . . . .
O20 O 0.4497(7) 0.5933(10) 0.5866(6) 0.048(4) Uani 1 1 d . . . . .
O21 O 0.3912(7) 0.3612(10) 0.6755(6) 0.054(3) Uani 1 1 d . U . . .
O22 O 0.4435(7) 0.3623(10) 0.6220(5) 0.049(3) Uani 1 1 d . U . . .
O24 O 0.5041(6) 0.4468(9) 0.5619(5) 0.042(3) Uani 1 1 d . . . . .
O25 O 0.5741(6) 0.4988(11) 0.5352(5) 0.046(3) Uani 1 1 d . . . . .
O26 O 0.1675(12) 0.834(2) 0.6441(11) 0.141(6) Uani 1 1 d D U . . .
O1W O 0.1944(8) 0.6573(15) 0.6364(8) 0.086(6) Uani 1 1 d . . . . .
H1WB H 0.1629 0.6875 0.6300 0.129 Uiso 1 1 d R U . . .
H1WA H 0.1859 0.6017 0.6267 0.129 Uiso 1 1 d R U . . .
O2W O 0.3242(7) 0.5346(13) 0.3800(6) 0.066(5) Uani 1 1 d . . . . .
H2WA H 0.3397 0.4831 0.3782 0.099 Uiso 1 1 d R U . . .
H2WB H 0.3118 0.5603 0.3482 0.099 Uiso 1 1 d R U . . .
O3W O 0.0992(7) 0.8050(14) 0.4519(9) 0.087(6) Uani 1 1 d . U . . .
H3WB H 0.0892 0.7696 0.4726 0.130 Uiso 1 1 d R U . . .
H3WA H 0.1173 0.8512 0.4706 0.130 Uiso 1 1 d R U . . .
O4W O 0.2451(14) 0.481(3) 0.2442(10) 0.067(10) Uani 0.5 1 d . . P A 1
O5W O 0.146(2) 0.377(2) 0.1821(19) 0.096(14) Uani 0.5 1 d . . P B 1
O6W O 0.0505(19) 0.471(4) 0.1843(15) 0.108(16) Uani 0.5 1 d . . P C 1
O7W O 0.322(2) 0.177(3) 0.6638(19) 0.099(13) Uani 0.5 1 d . U P D 1
O8W O 0.2003(14) 0.196(2) 0.6168(13) 0.056(8) Uani 0.5 1 d . U P E 1
O9W O 0.154(2) 0.099(4) 0.531(2) 0.118(16) Uani 0.5 1 d . U P F 1
O10W O 0.050(2) 0.986(4) 0.412(2) 0.126(18) Uani 0.5 1 d . U P G 1
O11W O 0.357(2) 0.101(4) 0.765(2) 0.123(17) Uani 0.5 1 d . U P H 1
O12W O 0.3410(15) 0.244(2) 0.7938(13) 0.067(9) Uani 0.5 1 d . U P I 1
O13W O 0.5575(14) 0.480(2) 0.6843(13) 0.064(8) Uani 0.5 1 d . U P J 1
O14W O 0.3660(12) 0.6446(18) 0.3244(11) 0.126(9) Uani 1 1 d . U . . .
H14A H 0.3568 0.6775 0.2953 0.189 Uiso 1 1 d R U . . .
H14B H 0.4032 0.6466 0.3426 0.189 Uiso 1 1 d R U . . .

loop_
_atom_site_aniso_label
_atom_site_aniso_U_11
_atom_site_aniso_U_22
_atom_site_aniso_U_33
_atom_site_aniso_U_23
_atom_site_aniso_U_13
_atom_site_aniso_U_12
Dy1 0.0480(6) 0.0632(8) 0.0689(8) 0.0209(6) 0.0179(5) 0.0067(6)
Dy2 0.0507(6) 0.0463(6) 0.0538(6) -0.0066(5) 0.0206(5) 0.0026(5)
Dy3 0.0559(6) 0.0489(6) 0.0314(5) -0.0019(4) 0.0229(4) -0.0023(5)
Dy4 0.0472(5) 0.0391(5) 0.0268(4) 0.0000(4) 0.0172(4) -0.0002(4)
Dy5 0.0483(6) 0.0747(8) 0.0303(5) -0.0006(5) 0.0148(4) -0.0033(5)
P1 0.044(3) 0.042(3) 0.049(3) 0.005(2) 0.021(2) 0.007(2)
P2 0.051(3) 0.049(3) 0.036(2) -0.007(2) 0.023(2) -0.011(2)
C1 0.057(9) 0.075(10) 0.146(14) 0.051(10) 0.031(10) 0.016(9)
C2 0.067(10) 0.077(10) 0.149(15) 0.049(10) 0.029(10) 0.018(9)
C4 0.069(10) 0.073(10) 0.150(15) 0.045(10) 0.032(10) 0.015(9)
C5 0.060(10) 0.074(10) 0.145(15) 0.048(10) 0.032(10) 0.015(9)
C6 0.018(10) 0.057(15) 0.10(2) 0.014(14) 0.019(11) -0.002(9)
C7 0.078(9) 0.048(8) 0.102(10) -0.019(7) 0.006(8) 0.012(8)
C8 0.073(8) 0.049(7) 0.090(8) -0.027(6) 0.008(7) 0.008(6)
C9 0.059(8) 0.050(7) 0.070(8) -0.033(6) 0.015(7) 0.005(7)
C10 0.046(13) 0.054(14) 0.059(14) -0.007(11) 0.021(11) 0.000(11)
C11 0.050(14) 0.08(2) 0.068(17) -0.028(15) 0.001(13) -0.009(14)
C13 0.040(12) 0.10(2) 0.037(12) 0.025(13) -0.001(10) 0.001(13)
C14 0.043(13) 0.046(14) 0.091(19) 0.041(13) -0.024(12) -0.015(11)
C15 0.052(17) 0.12(3) 0.12(3) 0.06(2) 0.010(17) 0.011(18)
C16 0.037(13) 0.10(2) 0.10(2) 0.040(19) 0.010(14) 0.017(14)
C18 0.064(10) 0.113(14) 0.073(11) 0.030(10) 0.008(9) 0.003(10)
C19 0.058(9) 0.107(13) 0.072(11) 0.033(10) 0.014(8) 0.005(10)
C20 0.033(11) 0.075(17) 0.071(16) 0.005(13) 0.030(11) -0.013(11)
C21 0.069(9) 0.126(12) 0.059(9) -0.042(9) -0.002(8) -0.001(9)
C22 0.072(9) 0.119(12) 0.058(9) -0.044(9) -0.004(8) -0.002(8)
C23 0.087(17) 0.054(14) 0.032(11) -0.020(10) 0.027(11) -0.007(12)
C24 0.065(15) 0.047(13) 0.064(15) -0.009(11) 0.033(12) 0.003(12)
C25 0.057(15) 0.059(16) 0.070(16) -0.015(13) 0.029(13) -0.001(12)
C27 0.078(17) 0.042(13) 0.083(19) -0.014(12) 0.047(15) 0.000(12)
C28 0.035(10) 0.024(9) 0.040(10) 0.005(8) 0.001(8) -0.003(8)
C29 0.048(7) 0.054(7) 0.074(7) 0.016(6) 0.033(6) 0.004(6)
C30 0.057(7) 0.059(6) 0.098(7) 0.024(6) 0.042(6) 0.005(6)
C31 0.061(7) 0.070(7) 0.106(8) 0.035(6) 0.049(7) 0.014(7)
C32 0.062(8) 0.080(9) 0.098(9) 0.042(7) 0.056(8) 0.022(8)
C33 0.071(9) 0.088(9) 0.104(9) 0.045(8) 0.052(8) 0.023(8)
C34 0.074(9) 0.087(10) 0.110(10) 0.047(8) 0.049(9) 0.020(9)
C35 0.076(9) 0.082(9) 0.121(10) 0.042(8) 0.042(9) 0.015(8)
C36 0.070(8) 0.073(8) 0.117(8) 0.035(7) 0.044(8) 0.011(7)
C37 0.072(9) 0.068(8) 0.128(9) 0.025(7) 0.041(8) 0.000(8)
C38 0.078(8) 0.064(7) 0.127(9) 0.013(7) 0.033(8) -0.002(7)
C39 0.084(10) 0.068(9) 0.135(10) 0.004(8) 0.030(10) -0.007(9)
C40 0.090(10) 0.070(9) 0.133(11) -0.003(9) 0.027(10) -0.006(9)
C41 0.087(10) 0.068(9) 0.129(10) -0.002(9) 0.025(10) -0.010(9)
C42 0.079(9) 0.061(9) 0.122(10) 0.005(8) 0.029(9) -0.012(8)
C43 0.068(8) 0.058(7) 0.117(8) 0.013(6) 0.036(7) -0.006(7)
C44 0.052(6) 0.077(8) 0.054(7) -0.002(6) 0.033(5) -0.017(6)
C45 0.061(7) 0.102(9) 0.063(7) 0.004(7) 0.029(6) -0.025(6)
C46 0.081(8) 0.116(10) 0.074(8) -0.006(7) 0.023(7) -0.034(7)
C47 0.096(10) 0.123(12) 0.084(10) -0.011(9) 0.026(9) -0.030(9)
C48 0.107(11) 0.129(12) 0.092(11) -0.016(9) 0.022(9) -0.030(10)
C49 0.113(11) 0.135(12) 0.092(11) -0.014(10) 0.016(10) -0.035(10)
C50 0.106(11) 0.135(12) 0.089(10) -0.010(9) 0.010(9) -0.039(9)
C51 0.090(9) 0.128(10) 0.080(8) -0.001(8) 0.017(7) -0.039(8)
C52 0.084(9) 0.132(11) 0.082(9) 0.016(8) 0.017(8) -0.035(8)
C53 0.074(8) 0.131(10) 0.079(8) 0.022(7) 0.024(7) -0.017(7)
C54 0.070(9) 0.137(12) 0.085(10) 0.033(9) 0.027(8) -0.011(8)
C55 0.069(9) 0.135(12) 0.092(10) 0.031(9) 0.033(8) -0.001(9)
C56 0.065(9) 0.129(12) 0.091(10) 0.022(9) 0.038(8) 0.000(9)
C57 0.060(8) 0.122(11) 0.083(9) 0.016(8) 0.035(8) -0.005(8)
C58 0.063(7) 0.120(10) 0.072(8) 0.015(7) 0.031(6) -0.015(7)
C61 0.085(10) 0.149(14) 0.066(9) 0.046(9) 0.033(8) 0.024(9)
C62 0.102(17) 0.17(2) 0.065(10) 0.051(12) 0.029(13) 0.028(16)
C63 0.071(15) 0.043(13) 0.033(11) 0.001(9) 0.018(10) -0.002(11)
C64 0.044(12) 0.070(16) 0.043(12) -0.012(11) 0.015(10) -0.015(11)
C65 0.036(10) 0.050(13) 0.045(11) 0.009(9) 0.023(9) -0.004(9)
C66 0.10(2) 0.056(16) 0.070(16) -0.035(13) 0.049(15) -0.026(14)
C67 0.076(8) 0.047(7) 0.038(6) 0.009(6) 0.026(6) 0.015(6)
C68 0.084(13) 0.079(14) 0.048(11) 0.023(10) 0.031(10) 0.026(11)
C69 0.075(19) 0.11(3) 0.038(13) -0.009(15) 0.031(13) -0.016(18)
C70 0.10(2) 0.13(3) 0.050(15) -0.011(16) 0.041(15) -0.04(2)
C71 0.047(12) 0.020(9) 0.033(10) -0.013(7) 0.009(8) 0.006(8)
C77 0.110(5) 0.113(6) 0.114(6) -0.005(4) 0.044(4) 0.012(4)
C78 0.115(8) 0.118(8) 0.129(9) -0.006(7) 0.047(6) 0.016(6)
N1 0.054(9) 0.074(10) 0.145(15) 0.048(9) 0.030(9) 0.018(8)
N2 0.078(11) 0.050(10) 0.107(11) -0.004(9) 0.001(10) 0.011(9)
N3 0.079(10) 0.045(8) 0.104(10) -0.011(7) 0.002(9) 0.010(8)
N4 0.068(7) 0.049(6) 0.083(8) -0.030(6) 0.009(6) 0.007(6)
N5 0.064(7) 0.050(7) 0.077(8) -0.034(6) 0.010(6) 0.007(6)
N6 0.046(10) 0.059(12) 0.046(10) -0.013(8) 0.032(8) -0.008(9)
N7 0.056(10) 0.100(14) 0.075(12) 0.039(10) 0.009(9) 0.009(10)
N8 0.064(10) 0.134(14) 0.052(9) -0.041(10) -0.006(8) 0.001(10)
N9 0.063(8) 0.127(12) 0.054(8) -0.042(8) -0.001(7) -0.001(9)
N10 0.066(9) 0.110(12) 0.052(8) -0.039(8) 0.006(7) 0.001(8)
N11 0.075(10) 0.105(13) 0.052(9) -0.039(9) 0.018(8) 0.005(9)
N12 0.090(15) 0.037(10) 0.043(10) -0.006(8) 0.036(10) -0.014(10)
N13 0.075(10) 0.076(10) 0.151(15) 0.047(9) 0.033(10) 0.016(9)
N14 0.063(14) 0.094(19) 0.062(14) -0.018(13) 0.020(11) -0.006(13)
N15 0.072(11) 0.120(15) 0.077(12) 0.030(11) 0.008(10) 0.005(10)
N16 0.12(2) 0.044(12) 0.074(15) -0.013(11) 0.058(15) 0.003(13)
O1 0.081(12) 0.038(9) 0.095(13) 0.003(9) 0.047(10) 0.014(8)
O2 0.038(7) 0.051(9) 0.041(8) -0.012(7) 0.001(6) -0.007(7)
O3 0.043(9) 0.073(11) 0.051(9) -0.001(8) 0.011(7) -0.004(8)
O4 0.067(9) 0.037(8) 0.027(7) -0.012(6) 0.022(6) -0.010(7)
O5 0.047(8) 0.059(10) 0.047(8) 0.010(7) 0.019(7) -0.010(7)
O6 0.034(7) 0.044(8) 0.039(7) -0.022(6) 0.023(6) -0.011(6)
O7 0.065(9) 0.044(8) 0.033(7) -0.004(6) 0.029(7) -0.011(7)
O8 0.048(5) 0.048(4) 0.041(4) -0.006(4) 0.020(4) -0.009(4)
O9 0.051(5) 0.051(5) 0.037(4) -0.010(4) 0.021(4) -0.010(4)
O10 0.061(5) 0.040(5) 0.030(4) -0.008(4) 0.024(4) -0.019(4)
O11 0.072(10) 0.137(15) 0.071(9) 0.055(9) 0.035(8) 0.025(9)
O12 0.081(10) 0.148(15) 0.056(9) 0.037(9) 0.032(8) 0.024(9)
O14 0.093(5) 0.104(6) 0.111(6) -0.002(4) 0.042(4) 0.016(4)
O15 0.084(13) 0.097(15) 0.043(9) 0.001(9) 0.029(9) -0.027(12)
O16 0.073(12) 0.120(17) 0.033(8) 0.008(10) 0.017(8) -0.012(11)
O17 0.044(8) 0.063(10) 0.059(9) -0.012(8) 0.034(7) -0.013(7)
O18 0.069(10) 0.045(9) 0.037(8) -0.003(6) 0.027(7) -0.011(7)
O19 0.063(9) 0.034(8) 0.042(8) -0.007(6) 0.021(7) -0.012(7)
O20 0.064(10) 0.039(8) 0.048(8) 0.002(6) 0.029(7) -0.008(7)
O21 0.078(8) 0.050(7) 0.040(7) 0.004(6) 0.030(6) 0.012(7)
O22 0.070(8) 0.043(7) 0.037(6) 0.013(5) 0.026(6) 0.021(6)
O24 0.058(9) 0.026(7) 0.044(8) 0.002(6) 0.023(7) 0.003(6)
O25 0.031(7) 0.073(10) 0.039(7) 0.003(7) 0.019(6) -0.003(7)
O26 0.148(8) 0.138(8) 0.121(6) -0.002(7) 0.037(6) 0.011(7)
O1W 0.078(13) 0.097(16) 0.095(15) -0.010(12) 0.046(11) -0.009(11)
O2W 0.070(11) 0.099(14) 0.038(8) 0.020(8) 0.030(8) 0.011(10)
O3W 0.049(10) 0.091(14) 0.134(18) 0.042(12) 0.051(11) 0.022(9)
O4W 0.07(2) 0.12(3) 0.018(13) -0.032(16) 0.023(13) -0.03(2)
O5W 0.15(4) 0.05(2) 0.13(4) -0.04(2) 0.10(3) -0.01(2)
O6W 0.09(3) 0.16(5) 0.04(2) -0.01(2) 0.00(2) -0.02(3)
O7W 0.101(16) 0.093(16) 0.102(16) -0.003(10) 0.039(10) 0.003(10)
O8W 0.063(11) 0.051(11) 0.063(11) 0.011(8) 0.033(9) -0.002(8)
O9W 0.119(18) 0.110(18) 0.123(18) 0.001(10) 0.045(11) 0.001(10)
O10W 0.126(19) 0.13(2) 0.122(19) 0.002(10) 0.046(11) 0.002(10)
O11W 0.123(19) 0.119(19) 0.122(19) 0.004(10) 0.043(11) -0.001(10)
O12W 0.070(12) 0.075(13) 0.057(11) 0.012(9) 0.026(9) 0.000(9)
O13W 0.059(11) 0.071(12) 0.056(11) -0.019(9) 0.017(8) 0.011(9)
O14W 0.130(12) 0.128(12) 0.128(12) 0.015(9) 0.061(9) -0.005(9)

loop_
_atom_type_symbol
_atom_type_description
_atom_type_scat_dispersion_real
_atom_type_scat_dispersion_imag
_atom_type_scat_source
C C 0.0033 0.0016 'International Tables Vol C Tables 4.2.6.8 and 6.1.1.4'
H H 0.0000 0.0000 'International Tables Vol C Tables 4.2.6.8 and 6.1.1.4'
N N 0.0061 0.0033 'International Tables Vol C Tables 4.2.6.8 and 6.1.1.4'
O O 0.0106 0.0060 'International Tables Vol C Tables 4.2.6.8 and 6.1.1.4'
P P 0.1023 0.0942 'International Tables Vol C Tables 4.2.6.8 and 6.1.1.4'
Dy Dy -0.1892 4.4098 'International Tables Vol C Tables 4.2.6.8 and 6.1.1.4'

loop_
_geom_angle_atom_site_label_1
_geom_angle_atom_site_label_2
_geom_angle_atom_site_label_3
_geom_angle
_geom_angle_site_symmetry_1
_geom_angle_site_symmetry_3
O1 Dy1 O5 77.4(6) . .
O1 Dy1 O11 123.5(7) . .
O5 Dy1 O11 79.1(6) . .
O1 Dy1 O3 143.6(6) . .
O5 Dy1 O3 75.5(5) . .
O11 Dy1 O3 74.2(7) . .
O1 Dy1 O8 73.3(5) . .
O5 Dy1 O8 78.2(5) . .
O11 Dy1 O8 147.4(7) . .
O3 Dy1 O8 77.7(5) . .
O1 Dy1 O3W 73.5(7) . .
O5 Dy1 O3W 147.6(6) . .
O11 Dy1 O3W 129.4(7) . .
O3 Dy1 O3W 122.6(6) . .
O8 Dy1 O3W 80.2(6) . .
O1 Dy1 N1 67.0(7) . .
O5 Dy1 N1 106.7(6) . .
O11 Dy1 N1 72.0(9) . .
O3 Dy1 N1 144.9(7) . .
O8 Dy1 N1 137.4(7) . .
O3W Dy1 N1 74.5(7) . .
O1 Dy1 N7 144.4(7) . .
O5 Dy1 N7 138.1(6) . .
O11 Dy1 N7 76.8(7) . .
O3 Dy1 N7 65.2(6) . .
O8 Dy1 N7 105.9(6) . .
O3W Dy1 N7 71.3(7) . .
N1 Dy1 N7 97.7(7) . .
O6 Dy2 O14 142.7(7) . .
O6 Dy2 O1W 142.4(6) . .
O14 Dy2 O1W 70.0(8) . .
O6 Dy2 O8 83.6(4) . .
O14 Dy2 O8 77.4(7) . .
O1W Dy2 O8 90.2(6) . .
O6 Dy2 O2 81.9(5) . .
O14 Dy2 O2 135.3(7) . .
O1W Dy2 O2 69.1(6) . .
O8 Dy2 O2 119.5(5) . .
O6 Dy2 O9 74.6(4) . .
O14 Dy2 O9 119.1(7) . .
O1W Dy2 O9 70.7(6) . .
O8 Dy2 O9 58.3(5) . .
O2 Dy2 O9 61.3(4) . .
O6 Dy2 O1 72.1(5) . .
O14 Dy2 O1 70.9(7) . .
O1W Dy2 O1 137.7(6) . .
O8 Dy2 O1 66.0(5) . .
O2 Dy2 O1 152.9(5) . .
O9 Dy2 O1 116.9(5) . .
O6 Dy2 N4 102.9(6) . .
O14 Dy2 N4 98.4(7) . .
O1W Dy2 N4 83.2(7) . .
O8 Dy2 N4 173.1(6) . .
O2 Dy2 N4 59.7(6) . .
O9 Dy2 N4 120.6(6) . .
O1 Dy2 N4 118.2(7) . .
O6 Dy2 N3 94.2(7) . .
O14 Dy2 N3 70.4(8) . .
O1W Dy2 N3 119.9(8) . .
O8 Dy2 N3 122.2(6) . .
O2 Dy2 N3 117.2(6) . .
O9 Dy2 N3 168.8(7) . .
O1 Dy2 N3 58.7(7) . .
N4 Dy2 N3 60.4(8) . .
O9 Dy3 O21 151.6(5) . .
O9 Dy3 O19 91.0(5) . .
O21 Dy3 O19 75.9(5) . .
O9 Dy3 O2 66.5(5) . .
O21 Dy3 O2 130.8(5) . .
O19 Dy3 O2 74.4(5) . .
O9 Dy3 O17 78.4(5) . .
O21 Dy3 O17 87.0(5) . .
O19 Dy3 O17 121.7(4) . .
O2 Dy3 O17 142.1(5) . .
O9 Dy3 O16 76.0(5) . .
O21 Dy3 O16 125.5(6) . .
O19 Dy3 O16 152.6(6) . .
O2 Dy3 O16 78.3(6) . .
O17 Dy3 O16 79.8(6) . .
O9 Dy3 O18 80.4(5) . .
O21 Dy3 O18 71.4(5) . .
O19 Dy3 O18 69.5(5) . .
O2 Dy3 O18 129.9(5) . .
O17 Dy3 O18 52.3(4) . .
O16 Dy3 O18 129.9(5) . .
O9 Dy3 O15 122.7(6) . .
O21 Dy3 O15 73.6(6) . .
O19 Dy3 O15 146.3(6) . .
O2 Dy3 O15 116.5(6) . .
O17 Dy3 O15 70.8(5) . .
O16 Dy3 O15 52.1(7) . .
O18 Dy3 O15 112.9(6) . .
O9 Dy3 N6 129.8(5) . .
O21 Dy3 N6 75.7(5) . .
O19 Dy3 N6 87.7(5) . .
O2 Dy3 N6 64.9(4) . .
O17 Dy3 N6 141.3(5) . .
O16 Dy3 N6 82.7(5) . .
O18 Dy3 N6 143.4(5) . .
O15 Dy3 N6 71.1(5) . .
O7 Dy4 O22 148.6(4) . .
O7 Dy4 O18 84.1(5) . .
O22 Dy4 O18 73.7(5) . .
O7 Dy4 O4 67.1(5) . .
O22 Dy4 O4 124.8(5) . .
O18 Dy4 O4 73.8(5) . .
O7 Dy4 O24 129.0(4) . .
O22 Dy4 O24 72.8(5) . .
O18 Dy4 O24 146.0(5) . .
O4 Dy4 O24 122.2(4) . .
O7 Dy4 O25 74.1(5) . 3_666
O22 Dy4 O25 135.9(5) . 3_666
O18 Dy4 O25 143.3(5) . 3_666
O4 Dy4 O25 70.7(4) . 3_666
O24 Dy4 O25 65.6(4) . 3_666
O7 Dy4 O20 78.5(5) . .
O22 Dy4 O20 93.6(5) . .
O18 Dy4 O20 120.5(5) . .
O4 Dy4 O20 141.5(5) . .
O24 Dy4 O20 67.8(5) . .
O25 Dy4 O20 84.0(5) 3_666 .
O7 Dy4 O19 80.2(5) . .
O22 Dy4 O19 71.2(5) . .
O18 Dy4 O19 68.8(5) . .
O4 Dy4 O19 132.1(5) . .
O24 Dy4 O19 105.4(5) . .
O25 Dy4 O19 133.1(5) 3_666 .
O20 Dy4 O19 52.4(4) . .
O7 Dy4 N12 130.9(4) . .
O22 Dy4 N12 73.8(5) . .
O18 Dy4 N12 94.1(5) . .
O4 Dy4 N12 65.5(5) . .
O24 Dy4 N12 70.8(5) . .
O25 Dy4 N12 79.3(5) 3_666 .
O20 Dy4 N12 138.7(5) . .
O19 Dy4 N12 144.1(5) . .
O10 Dy5 O2W 145.7(5) . .
O10 Dy5 O12 139.5(6) . .
O2W Dy5 O12 69.4(6) . .
O10 Dy5 O5 84.5(5) . .
O2W Dy5 O5 88.5(6) . .
O12 Dy5 O5 75.2(7) . .
O10 Dy5 O3 71.0(5) . .
O2W Dy5 O3 136.7(6) . .
O12 Dy5 O3 69.2(6) . .
O5 Dy5 O3 69.6(5) . .
O10 Dy5 O4 85.3(5) . .
O2W Dy5 O4 69.2(5) . .
O12 Dy5 O4 135.2(6) . .
O5 Dy5 O4 119.7(4) . .
O3 Dy5 O4 154.0(5) . .
O10 Dy5 O7 74.4(4) . .
O2W Dy5 O7 73.3(5) . .
O12 Dy5 O7 120.1(7) . .
O5 Dy5 O7 58.6(5) . .
O3 Dy5 O7 119.2(5) . .
O4 Dy5 O7 61.5(4) . .
O10 Dy5 N9 93.2(7) . .
O2W Dy5 N9 118.0(7) . .
O12 Dy5 N9 71.9(9) . .
O5 Dy5 N9 125.1(7) . .
O3 Dy5 N9 58.1(7) . .
O4 Dy5 N9 114.7(7) . .
O7 Dy5 N9 167.0(7) . .
O10 Dy5 N10 104.3(7) . .
O2W Dy5 N10 81.3(7) . .
O12 Dy5 N10 100.4(8) . .
O5 Dy5 N10 169.7(6) . .
O3 Dy5 N10 118.0(6) . .
O4 Dy5 N10 56.9(5) . .
O7 Dy5 N10 118.1(6) . .
N9 Dy5 N10 60.6(7) . .
O6 P1 O7 109.7(8) . .
O6 P1 O5 116.4(8) . .
O7 P1 O5 102.8(8) . .
O6 P1 C29 109.3(10) . .
O7 P1 C29 108.3(9) . .
O5 P1 C29 110.0(9) . .
O9 P2 O8 103.6(8) . .
O9 P2 O10 110.6(8) . .
O8 P2 O10 116.6(8) . .
O9 P2 C44 108.9(9) . .
O8 P2 C44 106.2(10) . .
O10 P2 C44 110.4(10) . .
C2 C1 N1 118(3) . .
C2 C1 H1 121.0 . .
N1 C1 H1 121.0 . .
N13 C2 C1 126(3) . .
N13 C2 H2 117.0 . .
C1 C2 H2 117.0 . .
N13 C4 C5 121(3) . .
N13 C4 H4 119.4 . .
C5 C4 H4 119.4 . .
N1 C5 C4 123(3) . .
N1 C5 C6 114(2) . .
C4 C5 C6 124(2) . .
O1 C6 N2 128(3) . .
O1 C6 C5 118(2) . .
N2 C6 C5 115(2) . .
N3 C7 C8 116(3) . .
N3 C7 H7 122.0 . .
C8 C7 H7 122.0 . .
N4 C8 C7 118(3) . .
N4 C8 H8 120.9 . .
C7 C8 H8 120.9 . .
N5 C9 O2 126(3) . .
N5 C9 C10 115(2) . .
O2 C9 C10 118.6(18) . .
N6 C10 C11 124(2) . .
N6 C10 C9 113.0(15) . .
C11 C10 C9 122.9(17) . .
N14 C11 C10 121(2) . .
N14 C11 H11 119.7 . .
C10 C11 H11 119.7 . .
N14 C13 C14 121(2) . .
N14 C13 H13 119.3 . .
C14 C13 H13 119.3 . .
C13 C14 N6 123.4(19) . .
C13 C14 H14 118.3 . .
N6 C14 H14 118.3 . .
N7 C15 C16 121(3) . .
N7 C15 H15 119.5 . .
C16 C15 H15 119.5 . .
N15 C16 C15 124(3) . .
N15 C16 H16 118.2 . .
C15 C16 H16 118.2 . .
N15 C18 C19 120(3) . .
N15 C18 H18 119.8 . .
C19 C18 H18 119.8 . .
N7 C19 C18 124(3) . .
N7 C19 C20 110.8(19) . .
C18 C19 C20 125(2) . .
O3 C20 N8 128(2) . .
O3 C20 C19 120(2) . .
N8 C20 C19 112(2) . .
N9 C21 C22 117(3) . .
N9 C21 H21 121.6 . .
C22 C21 H21 121.6 . .
N10 C22 C21 118(3) . .
N10 C22 H22 120.8 . .
C21 C22 H22 120.8 . .
O4 C23 N11 124(2) . .
O4 C23 C24 122.0(18) . .
N11 C23 C24 113.5(19) . .
N12 C24 C25 118.8(19) . .
N12 C24 C23 114.7(15) . .
C25 C24 C23 126.4(16) . .
N16 C25 C24 125(2) . .
N16 C25 H25 117.7 . .
C24 C25 H25 117.7 . .
C28 C27 N16 119(2) . .
C28 C27 H27 120.3 . .
N16 C27 H27 120.3 . .
C27 C28 N12 124.2(18) . .
C27 C28 H28 117.9 . .
N12 C28 H28 117.9 . .
C30 C29 P1 111.0(15) . .
C30 C29 H29A 109.4 . .
P1 C29 H29A 109.4 . .
C30 C29 H29B 109.4 . .
P1 C29 H29B 109.4 . .
H29A C29 H29B 108.0 . .
C43 C30 C31 119(2) . .
C43 C30 C29 123.2(19) . .
C31 C30 C29 118(2) . .
C32 C31 C36 114(2) . .
C32 C31 C30 123.9(19) . .
C36 C31 C30 122(2) . .
C33 C32 C31 127(2) . .
C33 C32 H32 116.5 . .
C31 C32 H32 116.5 . .
C32 C33 C34 115(3) . .
C32 C33 H33 122.4 . .
C34 C33 H33 122.4 . .
C33 C34 C35 122(3) . .
C33 C34 H34 118.9 . .
C35 C34 H34 118.9 . .
C34 C35 C36 118(3) . .
C34 C35 H35 120.9 . .
C36 C35 H35 120.9 . .
C37 C36 C35 119(2) . .
C37 C36 C31 117(2) . .
C35 C36 C31 124(2) . .
C38 C37 C36 121(3) . .
C38 C37 H37 119.4 . .
C36 C37 H37 119.4 . .
C37 C38 C39 124(2) . .
C37 C38 C43 120(2) . .
C39 C38 C43 115(2) . .
C40 C39 C38 128(3) . .
C40 C39 H39 116.2 . .
C38 C39 H39 116.2 . .
C39 C40 C41 114(3) . .
C39 C40 H40 123.1 . .
C41 C40 H40 123.1 . .
C42 C41 C40 121(3) . .
C42 C41 H41 119.5 . .
C40 C41 H41 119.5 . .
C41 C42 C43 122(3) . .
C41 C42 H42 119.2 . .
C43 C42 H42 119.2 . .
C42 C43 C30 121(2) . .
C42 C43 C38 120(2) . .
C30 C43 C38 119(2) . .
C45 C44 P2 115.8(16) . .
C45 C44 H44A 108.3 . .
P2 C44 H44A 108.3 . .
C45 C44 H44B 108.3 . .
P2 C44 H44B 108.3 . .
H44A C44 H44B 107.4 . .
C58 C45 C46 119(2) . .
C58 C45 C44 119(2) . .
C46 C45 C44 122(2) . .
C45 C46 C47 122(2) . .
C45 C46 C51 122(2) . .
C47 C46 C51 116(2) . .
C48 C47 C46 122(3) . .
C48 C47 H47 119.0 . .
C46 C47 H47 119.0 . .
C49 C48 C47 116(3) . .
C49 C48 H48 122.1 . .
C47 C48 H48 122.1 . .
C48 C49 C50 128(4) . .
C48 C49 H49 116.2 . .
C50 C49 H49 116.2 . .
C49 C50 C51 111(3) . .
C49 C50 H50 124.5 . .
C51 C50 H50 124.5 . .
C52 C51 C50 115(2) . .
C52 C51 C46 118(3) . .
C50 C51 C46 127(3) . .
C53 C52 C51 122(3) . .
C53 C52 H52 119.0 . .
C51 C52 H52 119.0 . .
C54 C53 C52 118(2) . .
C54 C53 C58 124(3) . .
C52 C53 C58 119(3) . .
C55 C54 C53 115(3) . .
C55 C54 H54 122.3 . .
C53 C54 H54 122.3 . .
C54 C55 C56 125(3) . .
C54 C55 H55 117.4 . .
C56 C55 H55 117.4 . .
C55 C56 C57 116(3) . .
C55 C56 H56 122.1 . .
C57 C56 H56 122.1 . .
C56 C57 C58 123(3) . .
C56 C57 H57 118.6 . .
C58 C57 H57 118.6 . .
C45 C58 C57 122(2) . .
C45 C58 C53 121(2) . .
C57 C58 C53 117(2) . .
O11 C61 O12 128(3) . .
O11 C61 C62 119(3) . .
O12 C61 C62 113(3) . .
C61 C62 H62A 109.5 . .
C61 C62 H62B 109.5 . .
H62A C62 H62B 109.5 . .
C61 C62 H62C 109.5 . .
H62A C62 H62C 109.5 . .
H62B C62 H62C 109.5 . .
O19 C63 O20 119.9(19) . .
O19 C63 C64 120.6(19) . .
O20 C63 C64 119(2) . .
C63 C64 H64A 109.5 . .
C63 C64 H64B 109.5 . .
H64A C64 H64B 109.5 . .
C63 C64 H64C 109.5 . .
H64A C64 H64C 109.5 . .
H64B C64 H64C 109.5 . .
O18 C65 O17 115.2(19) . .
O18 C65 C66 122.5(18) . .
O17 C65 C66 121.6(18) . .
C65 C66 H66A 109.5 . .
C65 C66 H66B 109.5 . .
H66A C66 H66B 109.5 . .
C65 C66 H66C 109.5 . .
H66A C66 H66C 109.5 . .
H66B C66 H66C 109.5 . .
O22 C67 O21 124(2) . .
O22 C67 C68 118(2) . .
O21 C67 C68 117.4(19) . .
C67 C68 H68A 109.5 . .
C67 C68 H68B 109.5 . .
H68A C68 H68B 109.5 . .
C67 C68 H68C 109.5 . .
H68A C68 H68C 109.5 . .
H68B C68 H68C 109.5 . .
O16 C69 O15 120(2) . .
O16 C69 C70 122(3) . .
O15 C69 C70 118(3) . .
C69 C70 H70A 109.5 . .
C69 C70 H70B 109.5 . .
H70A C70 H70B 109.5 . .
C69 C70 H70C 109.5 . .
H70A C70 H70C 109.5 . .
H70B C70 H70C 109.5 . .
O25 C71 O24 128.2(17) . .
O25 C71 C71 117(2) . 3_666
O24 C71 C71 115(2) . 3_666
O14 C77 O26 113(3) . .
O14 C77 C78 123.6(16) . .
O26 C77 C78 123.1(16) . .
C77 C78 H78A 109.5 . .
C77 C78 H78B 109.5 . .
H78A C78 H78B 109.5 . .
C77 C78 H78C 109.5 . .
H78A C78 H78C 109.5 . .
H78B C78 H78C 109.5 . .
C5 N1 C1 118(3) . .
C5 N1 Dy1 115.2(16) . .
C1 N1 Dy1 126.8(19) . .
C6 N2 N3 109(2) . .
C7 N3 N2 116(2) . .
C7 N3 Dy2 121(2) . .
N2 N3 Dy2 122.2(16) . .
C8 N4 N5 115(2) . .
C8 N4 Dy2 123(2) . .
N5 N4 Dy2 121.8(14) . .
C9 N5 N4 109(2) . .
C10 N6 C14 113.2(18) . .
C10 N6 Dy3 118.6(11) . .
C14 N6 Dy3 127.3(12) . .
C19 N7 C15 115(3) . .
C19 N7 Dy1 117.0(15) . .
C15 N7 Dy1 128.1(18) . .
C20 N8 N9 105.3(19) . .
C21 N9 N8 114(2) . .
C21 N9 Dy5 122.0(19) . .
N8 N9 Dy5 123.8(18) . .
C22 N10 N11 114(2) . .
C22 N10 Dy5 122(2) . .
N11 N10 Dy5 123.6(15) . .
C23 N11 N10 107(2) . .
C24 N12 C28 116.5(16) . .
C24 N12 Dy4 113.9(11) . .
C28 N12 Dy4 128.0(11) . .
C2 N13 C4 115(3) . .
C11 N14 C13 116(2) . .
C16 N15 C18 116(3) . .
C25 N16 C27 116(2) . .
C6 O1 Dy1 124.4(17) . .
C6 O1 Dy2 121.1(17) . .
Dy1 O1 Dy2 109.5(7) . .
C9 O2 Dy3 124.3(15) . .
C9 O2 Dy2 120.4(14) . .
Dy3 O2 Dy2 113.8(5) . .
C20 O3 Dy1 123.0(16) . .
C20 O3 Dy5 122.2(15) . .
Dy1 O3 Dy5 106.4(6) . .
C23 O4 Dy4 120.9(15) . .
C23 O4 Dy5 123.7(14) . .
Dy4 O4 Dy5 113.2(5) . .
P1 O5 Dy1 136.6(9) . .
P1 O5 Dy5 100.6(7) . .
Dy1 O5 Dy5 108.5(6) . .
P1 O6 Dy2 138.7(8) . .
P1 O7 Dy4 144.4(8) . .
P1 O7 Dy5 98.0(7) . .
Dy4 O7 Dy5 117.6(5) . .
P2 O8 Dy1 134.2(8) . .
P2 O8 Dy2 100.2(7) . .
Dy1 O8 Dy2 111.0(5) . .
P2 O9 Dy3 144.0(9) . .
P2 O9 Dy2 97.9(7) . .
Dy3 O9 Dy2 117.7(5) . .
P2 O10 Dy5 137.0(8) . .
C61 O11 Dy1 132(2) . .
C61 O12 Dy5 137(2) . .
C77 O14 Dy2 132.2(19) . .
C69 O15 Dy3 92.4(16) . .
C69 O16 Dy3 94.9(18) . .
C65 O17 Dy3 96.6(12) . .
C65 O18 Dy4 153.6(13) . .
C65 O18 Dy3 95.9(12) . .
Dy4 O18 Dy3 110.5(5) . .
C63 O19 Dy3 155.3(14) . .
C63 O19 Dy4 93.4(12) . .
Dy3 O19 Dy4 111.2(5) . .
C63 O20 Dy4 93.7(13) . .
C67 O21 Dy3 138.2(13) . .
C67 O22 Dy4 140.3(14) . .
C71 O24 Dy4 119.5(12) . .
C71 O25 Dy4 121.4(12) . 3_666
Dy2 O1W H1WB 109.3 . .
Dy2 O1W H1WA 109.0 . .
H1WB O1W H1WA 109.4 . .
Dy5 O2W H2WA 109.2 . .
Dy5 O2W H2WB 109.0 . .
H2WA O2W H2WB 109.5 . .
Dy1 O3W H3WB 110.1 . .
Dy1 O3W H3WA 107.9 . .
H3WB O3W H3WA 109.5 . .
H14A O14W H14B 109.4 . .

loop_
_geom_bond_atom_site_label_1
_geom_bond_atom_site_label_2
_geom_bond_distance
_geom_bond_site_symmetry_2
Dy1 O1 2.272(19) .
Dy1 O5 2.276(15) .
Dy1 O11 2.298(19) .
Dy1 O3 2.304(17) .
Dy1 O8 2.307(14) .
Dy1 O3W 2.357(18) .
Dy1 N1 2.53(2) .
Dy1 N7 2.59(2) .
Dy2 O6 2.237(11) .
Dy2 O14 2.32(2) .
Dy2 O1W 2.432(19) .
Dy2 O8 2.471(13) .
Dy2 O2 2.516(14) .
Dy2 O9 2.527(14) .
Dy2 O1 2.548(18) .
Dy2 N4 2.58(2) .
Dy2 N3 2.64(2) .
Dy3 O9 2.282(14) .
Dy3 O21 2.335(15) .
Dy3 O19 2.339(14) .
Dy3 O2 2.400(14) .
Dy3 O17 2.449(14) .
Dy3 O16 2.468(18) .
Dy3 O18 2.472(13) .
Dy3 O15 2.485(16) .
Dy3 N6 2.594(16) .
Dy4 O7 2.287(15) .
Dy4 O22 2.347(13) .
Dy4 O18 2.370(14) .
Dy4 O4 2.426(12) .
Dy4 O24 2.426(14) .
Dy4 O25 2.441(13) 3_666
Dy4 O20 2.462(14) .
Dy4 O19 2.483(13) .
Dy4 N12 2.610(16) .
Dy5 O10 2.197(12) .
Dy5 O2W 2.349(15) .
Dy5 O12 2.380(18) .
Dy5 O5 2.440(16) .
Dy5 O3 2.474(15) .
Dy5 O4 2.543(14) .
Dy5 O7 2.559(14) .
Dy5 N9 2.63(2) .
Dy5 N10 2.63(2) .
P1 O6 1.506(12) .
P1 O7 1.528(15) .
P1 O5 1.604(15) .
P1 C29 1.84(2) .
P2 O9 1.549(14) .
P2 O8 1.549(15) .
P2 O10 1.577(14) .
P2 C44 1.87(2) .
C1 C2 1.354(14) .
C1 N1 1.356(14) .
C1 H1 0.9500 .
C2 N13 1.353(14) .
C2 H2 0.9500 .
C4 N13 1.355(14) .
C4 C5 1.356(14) .
C4 H4 0.9500 .
C5 N1 1.355(14) .
C5 C6 1.51(4) .
C6 O1 1.29(3) .
C6 N2 1.29(3) .
C7 N3 1.30(3) .
C7 C8 1.45(4) .
C7 H7 0.9500 .
C8 N4 1.27(3) .
C8 H8 0.9500 .
C9 N5 1.29(3) .
C9 O2 1.29(2) .
C9 C10 1.54(3) .
C10 N6 1.344(11) .
C10 C11 1.350(11) .
C11 N14 1.343(11) .
C11 H11 0.9500 .
C13 N14 1.344(11) .
C13 C14 1.345(11) .
C13 H13 0.9500 .
C14 N6 1.348(11) .
C14 H14 0.9500 .
C15 N7 1.340(13) .
C15 C16 1.342(13) .
C15 H15 0.9500 .
C16 N15 1.340(13) .
C16 H16 0.9500 .
C18 N15 1.340(13) .
C18 C19 1.342(13) .
C18 H18 0.9500 .
C19 N7 1.340(13) .
C19 C20 1.52(3) .
C20 O3 1.27(3) .
C20 N8 1.31(3) .
C21 N9 1.34(4) .
C21 C22 1.41(4) .
C21 H21 0.9500 .
C22 N10 1.32(3) .
C22 H22 0.9500 .
C23 O4 1.25(2) .
C23 N11 1.34(3) .
C23 C24 1.49(3) .
C24 N12 1.350(11) .
C24 C25 1.353(11) .
C25 N16 1.348(11) .
C25 H25 0.9500 .
C27 C28 1.347(11) .
C27 N16 1.348(11) .
C27 H27 0.9500 .
C28 N12 1.353(11) .
C28 H28 0.9500 .
C29 C30 1.54(3) .
C29 H29A 0.9900 .
C29 H29B 0.9900 .
C30 C43 1.396(9) .
C30 C31 1.396(9) .
C31 C32 1.395(9) .
C31 C36 1.396(9) .
C32 C33 1.394(9) .
C32 H32 0.9500 .
C33 C34 1.394(9) .
C33 H33 0.9500 .
C34 C35 1.395(9) .
C34 H34 0.9500 .
C35 C36 1.396(9) .
C35 H35 0.9500 .
C36 C37 1.394(9) .
C37 C38 1.393(9) .
C37 H37 0.9500 .
C38 C39 1.395(9) .
C38 C43 1.397(9) .
C39 C40 1.393(9) .
C39 H39 0.9500 .
C40 C41 1.395(9) .
C40 H40 0.9500 .
C41 C42 1.393(9) .
C41 H41 0.9500 .
C42 C43 1.395(9) .
C42 H42 0.9500 .
C44 C45 1.47(3) .
C44 H44A 0.9900 .
C44 H44B 0.9900 .
C45 C58 1.397(9) .
C45 C46 1.398(9) .
C46 C47 1.398(9) .
C46 C51 1.400(9) .
C47 C48 1.396(9) .
C47 H47 0.9500 .
C48 C49 1.395(9) .
C48 H48 0.9500 .
C49 C50 1.395(9) .
C49 H49 0.9500 .
C50 C51 1.397(9) .
C50 H50 0.9500 .
C51 C52 1.396(9) .
C52 C53 1.395(9) .
C52 H52 0.9500 .
C53 C54 1.395(9) .
C53 C58 1.398(9) .
C54 C55 1.393(9) .
C54 H54 0.9500 .
C55 C56 1.395(9) .
C55 H55 0.9500 .
C56 C57 1.397(9) .
C56 H56 0.9500 .
C57 C58 1.397(9) .
C57 H57 0.9500 .
C61 O11 1.28(4) .
C61 O12 1.29(4) .
C61 C62 1.53(4) .
C62 H62A 0.9800 .
C62 H62B 0.9800 .
C62 H62C 0.9800 .
C63 O19 1.25(3) .
C63 O20 1.27(2) .
C63 C64 1.51(3) .
C64 H64A 0.9800 .
C64 H64B 0.9800 .
C64 H64C 0.9800 .
C65 O18 1.28(2) .
C65 O17 1.29(2) .
C65 C66 1.50(3) .
C66 H66A 0.9800 .
C66 H66B 0.9800 .
C66 H66C 0.9800 .
C67 O22 1.25(2) .
C67 O21 1.28(3) .
C67 C68 1.46(3) .
C68 H68A 0.9800 .
C68 H68B 0.9800 .
C68 H68C 0.9800 .
C69 O16 1.22(4) .
C69 O15 1.29(3) .
C69 C70 1.50(4) .
C70 H70A 0.9800 .
C70 H70B 0.9800 .
C70 H70C 0.9800 .
C71 O25 1.20(2) .
C71 O24 1.28(2) .
C71 C71 1.55(4) 3_666
C77 O14 1.25(2) .
C77 O26 1.26(2) .
C77 C78 1.497(10) .
C78 H78A 0.9800 .
C78 H78B 0.9800 .
C78 H78C 0.9800 .
N2 N3 1.41(3) .
N4 N5 1.41(3) .
N8 N9 1.38(3) .
N10 N11 1.39(3) .
O25 Dy4 2.441(13) 3_666
O1W H1WB 0.8510 .
O1W H1WA 0.8500 .
O2W H2WA 0.8502 .
O2W H2WB 0.8498 .
O3W H3WB 0.8499 .
O3W H3WA 0.8500 .
O14W H14A 0.8498 .
O14W H14B 0.8511 .
